data_8100057
loop_
_publ_author_name
'Ramazani, Ali'
'Marandi, Farzin'
'Souldozi, Ali'
'Jalilian, Amir Reza'

_publ_section_title
;
 Crystal structure of
 {1-benzyl-2-[(4-nitrobenzyl)sulfanyl]-1H-imidazol-5-yl}-methanol,
 C~18~H~17~N~3~O~3~S
;
_journal_coden_ASTM ZKNSFT
_journal_issue 2
_journal_name_full 'Zeitschrift f\"ur Kristallographie - New Crystal Structures'
_journal_page_first 173
_journal_page_last 174
_journal_paper_doi 10.1524/ncrs.2004.219.2.173
_journal_volume 219
_journal_year 2004
_chemical_formula_moiety 'C18 H17 N3 O3 S'
_chemical_formula_sum 'C18 H17 N3 O3 S'
_chemical_formula_weight 355.41
_chemical_melting_point 522
_space_group_IT_number 14
_symmetry_cell_setting monoclinic
_symmetry_space_group_name_Hall '-P 2ybc'
_symmetry_space_group_name_H-M 'P 1 21/c 1'
_cell_angle_alpha 90.00
_cell_angle_beta 102.404(3)
_cell_angle_gamma 90.00
_cell_formula_units_Z 4
_cell_length_a 15.705(2)
_cell_length_b 12.0830(16)
_cell_length_c 9.3684(13)
_cell_measurement_temperature 120(2)
_cell_volume 1736.3(4)
_diffrn_ambient_temperature 120(2)
_exptl_crystal_density_diffrn 1.360
_cod_depositor_comments
;
 Updated bibliographic information.

 Antanas Vaitkus,
 2020-10-02

The following automatic conversions were performed:
'_symmetry_cell_setting' value 'Monoclinic' changed to 'monoclinic'
according to '/home/saulius/struct/CIF-dictionaries/cif_core.dic'
dictionary named 'cif_core.dic' version 2.4.1 from 2010-06-29.

Automatic conversion script
Id: cif_fix_enum 1527 2010-12-29 10:47:43Z saulius 
;
_cod_original_sg_symbol_H-M 'P 21/c'
_cod_database_code 8100057

loop_
_symmetry_equiv_pos_as_xyz
'x, y, z'
'-x, y+1/2, -z+1/2'
'-x, -y, -z'
'x, -y-1/2, z-1/2'

loop_
_atom_site_label
_atom_site_type_symbol
_atom_site_fract_x
_atom_site_fract_y
_atom_site_fract_z
_atom_site_U_iso_or_equiv
_atom_site_adp_type
_atom_site_occupancy
_atom_site_symmetry_multiplicity
_atom_site_Wyckoff_symbol
_atom_site_calc_flag
_atom_site_refinement_flags
_atom_site_disorder_assembly
_atom_site_disorder_group
S1 S 0.80418(7) 0.78144(10) 0.06071(12) 0.0673(4) Uani 1 4 e d . . .
O1 O 1.0408(3) 0.4375(5) -0.3784(5) 0.1381(19) Uani 1 4 e d . . .
O2 O 0.9171(4) 0.3524(5) -0.4528(6) 0.141(2) Uani 1 4 e d . . .
O3 O 0.62819(16) 0.97803(18) -0.4758(3) 0.0482(6) Uani 1 4 e d . . .
H3O H 0.6392 0.9204 -0.5263 0.072 Uiso 1 4 e d R . .
N1 N 0.9640(4) 0.4172(6) -0.3737(5) 0.1130(19) Uani 1 4 e d . . .
N2 N 0.66212(17) 0.7009(2) -0.1374(3) 0.0389(6) Uani 1 4 e d . . .
N3 N 0.69491(17) 0.8760(2) -0.1668(3) 0.0415(7) Uani 1 4 e d . . .
C1 C 0.8218(3) 0.4972(4) -0.1178(5) 0.0739(13) Uani 1 4 e d . . .
H1 H 0.7649 0.4724 -0.1100 0.090 Uiso 1 4 e d . . .
C2 C 0.8543(3) 0.4401(4) -0.2274(5) 0.0776(13) Uani 1 4 e d . . .
H2 H 0.8171 0.3739 -0.2814 0.091 Uiso 1 4 e d . . .
C3 C 0.9288(3) 0.4795(5) -0.2601(5) 0.0772(15) Uani 1 4 e d . . .
C4 C 0.9726(3) 0.5689(6) -0.1929(6) 0.0823(16) Uani 1 4 e d . . .
H4 H 1.0227 0.6038 -0.2256 0.080 Uiso 1 4 e d . . .
C5 C 0.9386(3) 0.6202(4) -0.0915(6) 0.0757(14) Uani 1 4 e d . . .
H5 H 0.9550 0.6615 -0.0509 0.019 Uiso 1 4 e d . . .
C6 C 0.8647(3) 0.5870(4) -0.0484(4) 0.0604(11) Uani 1 4 e d . . .
C7 C 0.8283(3) 0.6365(4) 0.0718(5) 0.0650(11) Uani 1 4 e d . . .
H7B H 0.8786 0.6394 0.1849 0.059 Uiso 1 4 e d . . .
H7A H 0.7691 0.5881 0.0897 0.072 Uiso 1 4 e d . . .
C8 C 0.7160(2) 0.7826(3) -0.0888(4) 0.0416(8) Uani 1 4 e d . . .
C9 C 0.6032(2) 0.7457(3) -0.2538(4) 0.0388(8) Uani 1 4 e d . . .
H9 H 0.5627 0.7069 -0.3076 0.020 Uiso 1 4 e d . . .
C10 C 0.6210(2) 0.8534(3) -0.2725(3) 0.0385(7) Uani 1 4 e d . . .
C11 C 0.5763(2) 0.9369(3) -0.3784(4) 0.0470(9) Uani 1 4 e d . . .
H11B H 0.5184 0.9047 -0.4355 0.029 Uiso 1 4 e d . . .
H11A H 0.5594 0.9923 -0.3325 0.039 Uiso 1 4 e d . . .
C12 C 0.7347(2) 0.9865(3) -0.1368(4) 0.0517(9) Uani 1 4 e d . . .
H12B H 0.7415 1.0222 -0.2319 0.077 Uiso 1 4 e d . . .
H12A H 0.7829 0.9741 -0.0856 0.088 Uiso 1 4 e d . . .
C13 C 0.6854(2) 1.0596(3) -0.0513(4) 0.0416(8) Uani 1 4 e d . . .
C14 C 0.6362(3) 1.0193(3) 0.0399(5) 0.0617(11) Uani 1 4 e d . . .
H14 H 0.6296 0.9336 0.0423 0.071 Uiso 1 4 e d . . .
C15 C 0.5936(3) 1.0905(4) 0.1171(5) 0.0723(13) Uani 1 4 e d . . .
H15 H 0.5592 1.0610 0.1614 0.102 Uiso 1 4 e d . . .
C16 C 0.5984(3) 1.2017(3) 0.1001(5) 0.0598(11) Uani 1 4 e d . . .
H16 H 0.5630 1.2533 0.1431 0.078 Uiso 1 4 e d . . .
C17 C 0.6488(3) 1.2432(3) 0.0095(5) 0.0622(11) Uani 1 4 e d . . .
H17 H 0.6549 1.3085 0.0028 0.069 Uiso 1 4 e d . . .
C18 C 0.6918(2) 1.1732(3) -0.0652(4) 0.0493(9) Uani 1 4 e d . . .
H18 H 0.7207 1.2013 -0.1316 0.060 Uiso 1 4 e d . . .

loop_
_atom_site_aniso_label
_atom_site_aniso_U_11
_atom_site_aniso_U_22
_atom_site_aniso_U_33
_atom_site_aniso_U_23
_atom_site_aniso_U_13
_atom_site_aniso_U_12
S1 0.0593(7) 0.0770(8) 0.0553(7) -0.0161(5) -0.0108(5) 0.0071(5)
O1 0.093(3) 0.229(6) 0.098(3) 0.032(3) 0.032(2) 0.082(3)
O2 0.111(4) 0.181(5) 0.129(4) -0.052(4) 0.023(3) 0.048(3)
O3 0.0621(15) 0.0336(12) 0.0546(15) 0.0060(11) 0.0254(12) 0.0059(11)
N1 0.076(3) 0.182(6) 0.079(3) 0.007(4) 0.012(3) 0.061(4)
N2 0.0444(15) 0.0358(14) 0.0354(14) -0.0030(11) 0.0061(12) 0.0012(11)
N3 0.0415(15) 0.0339(14) 0.0498(16) -0.0048(12) 0.0109(13) -0.0014(11)
C1 0.046(2) 0.104(4) 0.072(3) 0.024(3) 0.014(2) 0.006(2)
C2 0.077(3) 0.078(3) 0.076(3) -0.002(3) 0.014(3) 0.023(2)
C3 0.061(3) 0.113(4) 0.061(3) 0.017(3) 0.020(2) 0.047(3)
C4 0.054(3) 0.127(5) 0.070(3) 0.046(3) 0.021(2) 0.021(3)
C5 0.068(3) 0.065(3) 0.084(3) 0.022(3) -0.006(3) 0.002(2)
C6 0.050(2) 0.082(3) 0.047(2) 0.012(2) 0.0057(18) 0.028(2)
C7 0.061(2) 0.072(3) 0.059(2) 0.015(2) 0.007(2) 0.000(2)
C8 0.0417(17) 0.0442(19) 0.0381(18) -0.0061(15) 0.0071(15) 0.0034(14)
C9 0.0373(16) 0.0412(18) 0.0370(18) -0.0008(14) 0.0061(14) -0.0004(13)
C10 0.0395(17) 0.0401(18) 0.0384(17) -0.0038(14) 0.0141(14) 0.0022(14)
C11 0.055(2) 0.0355(17) 0.056(2) 0.0039(16) 0.0241(17) 0.0074(15)
C12 0.051(2) 0.0428(19) 0.066(2) -0.0155(18) 0.0237(18) -0.0094(16)
C13 0.0461(18) 0.0371(18) 0.0442(19) -0.0035(14) 0.0154(15) -0.0003(14)
C14 0.076(3) 0.042(2) 0.078(3) -0.007(2) 0.041(2) -0.0065(19)
C15 0.089(3) 0.064(3) 0.082(3) -0.006(2) 0.058(3) -0.006(2)
C16 0.064(2) 0.060(2) 0.057(2) -0.020(2) 0.016(2) 0.0113(19)
C17 0.075(3) 0.0367(19) 0.074(3) -0.0061(19) 0.014(2) 0.0083(18)
C18 0.059(2) 0.0399(19) 0.052(2) 0.0009(16) 0.0195(18) -0.0023(16)

loop_
_geom_bond_atom_site_label_1
_geom_bond_atom_site_label_2
_geom_bond_distance
_geom_bond_site_symmetry_2
_geom_bond_publ_flag
S1 C8 1.745(3) . ?
S1 C7 1.790(5) . ?
O1 N1 1.242(7) . ?
O2 N1 1.213(7) . ?
O3 C11 1.435(4) . ?
N1 C3 1.502(7) . ?
N2 C8 1.316(4) . ?
N2 C9 1.380(4) . ?
N3 C8 1.347(4) . ?
N3 C10 1.381(4) . ?
N3 C12 1.475(4) . ?
C1 C6 1.366(6) . ?
C1 C2 1.419(7) . ?
C2 C3 1.358(7) . ?
C3 C4 1.360(8) . ?
C4 C5 1.337(8) . ?
C5 C6 1.369(7) . ?
C6 C7 1.494(6) . ?
C9 C10 1.351(5) . ?
C10 C11 1.482(5) . ?
C12 C13 1.512(5) . ?
C13 C14 1.359(5) . ?
C13 C18 1.385(5) . ?
C14 C15 1.385(6) . ?
C15 C16 1.358(6) . ?
C16 C17 1.373(6) . ?
C17 C18 1.366(6) . ?

loop_
_cod_related_entry_id
_cod_related_entry_database
_cod_related_entry_code
1 ChemSpider 18460542
